data_7713162
loop_
_publ_author_name
'Josa, Dana'
'Aguil\`a, David'
'Fontava, Pere'
'Soto-Cerrato, Vanessa'
'Herrera-Ram\'irez, Piedad'
'Rafols, Laia'
'Grabulosa, Arnald'
'Gamez, Patrick'

_publ_section_title
;
 Cytotoxicity of osmium(II) and cycloosmated half-sandwich complexes from
 1-pyrenyl-containing phosphane ligands
;
_journal_name_full 'Dalton Transactions'
_journal_paper_doi 10.1039/D3DT00743J
_journal_year 2023
_chemical_formula_moiety 'C32 H36 I Os P'
_chemical_formula_sum 'C32 H36 I Os P'
_chemical_formula_weight 768.68
_space_group_crystal_system monoclinic
_space_group_IT_number 14
_space_group_name_Hall '-P 2ybc'
_space_group_name_H-M_alt 'P 1 21/c 1'
_atom_sites_solution_hydrogens geom
_atom_sites_solution_primary dual
_audit_creation_date 2023-01-13
_audit_creation_method
;
Olex2 1.5
(compiled 2022.04.07 svn.rca3783a0 for OlexSys, GUI svn.r6498)
;
_audit_update_record
;
2023-01-23 deposited with the CCDC.	2023-05-26 downloaded from the CCDC.
;
_cell_angle_alpha 90
_cell_angle_beta 97.985(3)
_cell_angle_gamma 90
_cell_formula_units_Z 4
_cell_length_a 8.0291(9)
_cell_length_b 30.691(4)
_cell_length_c 11.1593(13)
_cell_measurement_reflns_used 9249
_cell_measurement_temperature 100(2)
_cell_measurement_theta_max 29.54
_cell_measurement_theta_min 2.72
_cell_volume 2723.2(6)
_computing_molecular_graphics 'Olex2 1.5 (Dolomanov et al., 2009)'
_computing_publication_material 'Olex2 1.5 (Dolomanov et al., 2009)'
_computing_structure_refinement 'SHELXL 2018/3 (Sheldrick, 2015)'
_computing_structure_solution 'SHELXT 2018/2 (Sheldrick, 2018)'
_diffrn_ambient_temperature 100(2)
_diffrn_measured_fraction_theta_full 0.960
_diffrn_measured_fraction_theta_max 0.960
_diffrn_measurement_device_type 'MD2M - Maatel + Dectris PILATUS 6M'
_diffrn_measurement_method '\w scans'
_diffrn_radiation_type synchrotron
_diffrn_radiation_wavelength 0.72931
_diffrn_reflns_av_R_equivalents 0.0484
_diffrn_reflns_av_unetI/netI 0.0493
_diffrn_reflns_Laue_measured_fraction_full 0.960
_diffrn_reflns_Laue_measured_fraction_max 0.960
_diffrn_reflns_limit_h_max 9
_diffrn_reflns_limit_h_min -9
_diffrn_reflns_limit_k_max 36
_diffrn_reflns_limit_k_min -36
_diffrn_reflns_limit_l_max 13
_diffrn_reflns_limit_l_min -13
_diffrn_reflns_number 16126
_diffrn_reflns_point_group_measured_fraction_full 0.960
_diffrn_reflns_point_group_measured_fraction_max 0.960
_diffrn_reflns_theta_full 25.950
_diffrn_reflns_theta_max 26.061
_diffrn_reflns_theta_min 2.010
_diffrn_source 'ALBA XALOC beamline'
_diffrn_source_current 0.0
_diffrn_source_power 0.0
_diffrn_source_voltage 0.0
_diffrn_standards_number 0
_exptl_absorpt_coefficient_mu 6.271
_exptl_absorpt_correction_T_max 0.6147
_exptl_absorpt_correction_T_min 0.4630
_exptl_absorpt_correction_type multi-scan
_exptl_absorpt_process_details
;
SADABS-2016/2 (Bruker,2016/2) was used for absorption correction.
wR2(int) was 0.1662 before and 0.1305 after correction.
The Ratio of minimum to maximum transmission is 0.7532.
The \l/2 correction factor is Not present.
;
_exptl_crystal_colour orange
_exptl_crystal_colour_primary orange
_exptl_crystal_density_diffrn 1.875
_exptl_crystal_description block
_exptl_crystal_F_000 1488
_exptl_crystal_size_max 0.2
_exptl_crystal_size_mid 0.1
_exptl_crystal_size_min 0.1
_refine_diff_density_max 4.058
_refine_diff_density_min -3.446
_refine_diff_density_rms 0.524
_refine_ls_extinction_coef 0.0225(14)
_refine_ls_extinction_expression Fc^*^=kFc[1+0.001xFc^2^\l^3^/sin(2\q)]^-1/4^
_refine_ls_extinction_method 'SHELXL-2018/3 (Sheldrick 2018)'
_refine_ls_goodness_of_fit_ref 1.184
_refine_ls_hydrogen_treatment constr
_refine_ls_matrix_type full
_refine_ls_number_parameters 318
_refine_ls_number_reflns 4790
_refine_ls_number_restraints 18
_refine_ls_restrained_S_all 1.183
_refine_ls_R_factor_all 0.0879
_refine_ls_R_factor_gt 0.0879
_refine_ls_shift/su_max 0.002
_refine_ls_shift/su_mean 0.000
_refine_ls_structure_factor_coef Fsqd
_refine_ls_weighting_details 'w=1/[\s^2^(Fo^2^)+(0.2000P)^2^] where P=(Fo^2^+2Fc^2^)/3'
_refine_ls_weighting_scheme calc
_refine_ls_wR_factor_gt 0.2362
_refine_ls_wR_factor_ref 0.2362
_reflns_Friedel_coverage 0.000
_reflns_number_gt 4769
_reflns_number_total 4790
_reflns_threshold_expression 'I > 2\s(I)'
_cod_data_source_file d3dt00743j2.cif
_cod_data_source_block djs23_alba_apex_0m
_cod_original_cell_volume 2723.2(5)
_cod_database_code 7713162
_shelx_shelxl_version_number 2018/3
_shelx_space_group_comment
;
The symmetry employed for this shelxl refinement is uniquely defined
by the following loop, which should always be used as a source of
symmetry information in preference to the above space-group names.
They are only intended as comments.
;
_shelx_estimated_absorpt_t_max 0.573
_shelx_estimated_absorpt_t_min 0.367
_olex2_refinement_description
;
1. Fixed Uiso
 At 1.2 times of:
  All C(H) groups
 At 1.5 times of:
  All C(H,H,H) groups
2. Uiso/Uaniso restraints and constraints
Uanis(C2) \\sim Ueq, Uanis(C4) \\sim Ueq, Uanis(C11) \\sim Ueq: with sigma of
0.01 and sigma for terminal atoms of 0.02
Uanis(C26) = Uanis(C16)
3.a Ternary CH refined with riding coordinates:
 C27(H27), C00L(H00L), C8(H8)
3.b Aromatic/amide H refined with riding coordinates:
 C18(H18), C22(H22), C6(H6), C21(H21), C25(H25), C23(H23), C15(H15), C4(H4),
 C3(H3), C7(H7), C14(H14), C26(H26)
3.c Idealised Me refined as rotating group:
 C00D(H00A,H00B,H00C), C1(H1A,H1B,H1C), C29(H29A,H29B,H29C), C10(H10A,H10B,
 H10C), C00V(H00D,H00E,H00F), C9(H9A,H9B,H9C), C28(H28A,H28B,H28C)
;
_olex2_submission_special_instructions 'No special instructions were received'

loop_
_space_group_symop_operation_xyz
'x, y, z'
'-x, y+1/2, -z+1/2'
'-x, -y, -z'
'x, -y-1/2, z-1/2'

loop_
_atom_site_label
_atom_site_type_symbol
_atom_site_fract_x
_atom_site_fract_y
_atom_site_fract_z
_atom_site_U_iso_or_equiv
_atom_site_adp_type
_atom_site_occupancy
_atom_site_site_symmetry_order
_atom_site_calc_flag
_atom_site_refinement_flags_posn
_atom_site_refinement_flags_adp
_atom_site_refinement_flags_occupancy
_atom_site_disorder_assembly
_atom_site_disorder_group
Os1 Os 0.21403(3) 0.63970(2) 0.35447(2) 0.0174(3) Uani 1 1 d . . . . .
I1 I 0.52158(5) 0.61485(2) 0.47078(4) 0.0225(3) Uani 1 1 d . . . . .
P1 P 0.1854(2) 0.57437(5) 0.24779(15) 0.0212(4) Uani 1 1 d . . . . .
C11 C 0.3513(9) 0.6549(2) 0.2141(6) 0.0196(13) Uani 1 1 d . U . . .
C18 C 0.4214(9) 0.6958(2) 0.1999(6) 0.0259(14) Uani 1 1 d . . . . .
H18 H 0.408934 0.717299 0.259163 0.031 Uiso 1 1 calc R U . . .
C12 C 0.3760(9) 0.6231(2) 0.1193(6) 0.0220(14) Uani 1 1 d . . . . .
C20 C 0.5366(9) 0.6754(2) 0.0137(6) 0.0252(15) Uani 1 1 d . . . . .
C17 C 0.4660(9) 0.6339(2) 0.0251(6) 0.0190(15) Uani 1 1 d . . . . .
C24 C 0.6232(9) 0.6872(2) -0.0846(7) 0.0284(15) Uani 1 1 d . . . . .
C2 C 0.0367(9) 0.6941(2) 0.3049(7) 0.0271(16) Uani 1 1 d . U . . .
C22 C 0.6599(8) 0.7605(2) -0.0051(6) 0.0249(14) Uani 1 1 d . . . . .
H22 H 0.701582 0.789197 -0.012374 0.030 Uiso 1 1 calc R U . . .
C6 C 0.2050(9) 0.6873(2) 0.5060(6) 0.0230(14) Uani 1 1 d . . . . .
H6 H 0.298804 0.696997 0.560954 0.028 Uiso 1 1 calc R U . . .
C00D C 0.4215(15) 0.5067(3) 0.3217(9) 0.058(3) Uani 1 1 d . . . . .
H00A H 0.448465 0.505745 0.238701 0.087 Uiso 1 1 calc R U . . .
H00B H 0.435341 0.477564 0.357688 0.087 Uiso 1 1 calc R U . . .
H00C H 0.497369 0.527126 0.369660 0.087 Uiso 1 1 calc R U . . .
C1 C -0.0019(11) 0.7165(3) 0.1859(7) 0.0324(17) Uani 1 1 d . . . . .
H1A H 0.101826 0.719931 0.149763 0.049 Uiso 1 1 calc R U . . .
H1B H -0.050209 0.745241 0.197698 0.049 Uiso 1 1 calc R U . . .
H1C H -0.082613 0.699059 0.131998 0.049 Uiso 1 1 calc R U . . .
C21 C 0.5751(8) 0.7504(2) 0.0917(6) 0.0218(13) Uani 1 1 d . . . . .
H21 H 0.560428 0.772045 0.150103 0.026 Uiso 1 1 calc R U . . .
C25 C 0.6368(10) 0.6551(3) -0.1728(7) 0.0307(17) Uani 1 1 d . . . . .
H25 H 0.692948 0.661741 -0.240044 0.037 Uiso 1 1 calc R U . . .
C27 C -0.0159(12) 0.5592(3) 0.1565(8) 0.043(2) Uani 1 1 d . . . . .
H27 H 0.008591 0.532411 0.111159 0.051 Uiso 1 1 calc R U . . .
C23 C 0.6855(8) 0.7290(3) -0.0928(6) 0.0291(16) Uani 1 1 d . . . . .
H23 H 0.745382 0.736426 -0.157590 0.035 Uiso 1 1 calc R U . . .
C15 C 0.4175(9) 0.5602(2) -0.0550(6) 0.0284(15) Uani 1 1 d . . . . .
H15 H 0.431827 0.538652 -0.113735 0.034 Uiso 1 1 calc R U . . .
C19 C 0.5098(9) 0.7075(2) 0.1035(6) 0.0231(14) Uani 1 1 d . . . . .
C00L C 0.2470(10) 0.5211(3) 0.3201(7) 0.0311(16) Uani 1 1 d . . . . .
H00L H 0.175617 0.498721 0.272289 0.037 Uiso 1 1 calc R U . . .
C16 C 0.4874(11) 0.6021(2) -0.0659(6) 0.0301(12) Uani 1 1 d . . . . .
C29 C -0.0751(13) 0.5932(3) 0.0597(7) 0.047(2) Uani 1 1 d . . . . .
H29A H -0.073638 0.622141 0.096973 0.071 Uiso 1 1 calc R U . . .
H29B H -0.189815 0.586251 0.022346 0.071 Uiso 1 1 calc R U . . .
H29C H 0.000090 0.593015 -0.002382 0.071 Uiso 1 1 calc R U . . .
C4 C -0.0195(11) 0.6354(3) 0.4505(8) 0.0278(18) Uani 1 1 d . U . . .
H4 H -0.084912 0.610934 0.467705 0.033 Uiso 1 1 calc R U . . .
C10 C 0.1370(13) 0.6642(3) 0.7617(6) 0.041(2) Uani 1 1 d . . . . .
H10A H 0.229923 0.685109 0.765534 0.062 Uiso 1 1 calc R U . . .
H10B H 0.140938 0.649455 0.839889 0.062 Uiso 1 1 calc R U . . .
H10C H 0.029779 0.679691 0.742885 0.062 Uiso 1 1 calc R U . . .
C3 C -0.0560(9) 0.6565(3) 0.3337(7) 0.0279(16) Uani 1 1 d . . . . .
H3 H -0.142842 0.645312 0.275330 0.033 Uiso 1 1 calc R U . . .
C7 C 0.1614(9) 0.7090(2) 0.3971(6) 0.0286(15) Uani 1 1 d . . . . .
H7 H 0.218830 0.735214 0.383901 0.034 Uiso 1 1 calc R U . . .
C13 C 0.3131(9) 0.5813(2) 0.1265(6) 0.0234(14) Uani 1 1 d . . . . .
C14 C 0.3303(10) 0.5500(2) 0.0373(6) 0.0304(16) Uani 1 1 d . . . . .
H14 H 0.281397 0.521933 0.041323 0.036 Uiso 1 1 calc R U . . .
C26 C 0.5708(12) 0.6146(2) -0.1631(7) 0.0301(12) Uani 1 1 d . . . . .
H26 H 0.581546 0.593888 -0.224794 0.036 Uiso 1 1 calc R U . . .
C00V C 0.1961(11) 0.5200(3) 0.4491(8) 0.042(2) Uani 1 1 d . . . . .
H00D H 0.220950 0.548201 0.488566 0.063 Uiso 1 1 calc R U . . .
H00E H 0.259722 0.497056 0.496591 0.063 Uiso 1 1 calc R U . . .
H00F H 0.075451 0.513892 0.443779 0.063 Uiso 1 1 calc R U . . .
C5 C 0.1070(10) 0.6497(3) 0.5370(7) 0.0242(15) Uani 1 1 d . . . . .
C8 C 0.1534(10) 0.6301(3) 0.6616(7) 0.0296(16) Uani 1 1 d . . . . .
H8 H 0.272828 0.619895 0.669894 0.036 Uiso 1 1 calc R U . . .
C9 C 0.0425(14) 0.5918(3) 0.6869(7) 0.045(2) Uani 1 1 d . . . . .
H9A H 0.077663 0.581114 0.769312 0.067 Uiso 1 1 calc R U . . .
H9B H 0.053596 0.568394 0.628892 0.067 Uiso 1 1 calc R U . . .
H9C H -0.074962 0.601355 0.678953 0.067 Uiso 1 1 calc R U . . .
C28 C -0.1631(11) 0.5465(3) 0.2278(8) 0.044(2) Uani 1 1 d . . . . .
H28A H -0.128830 0.521749 0.281008 0.065 Uiso 1 1 calc R U . . .
H28B H -0.262148 0.538466 0.170582 0.065 Uiso 1 1 calc R U . . .
H28C H -0.190631 0.571370 0.276625 0.065 Uiso 1 1 calc R U . . .

loop_
_atom_site_aniso_label
_atom_site_aniso_U_11
_atom_site_aniso_U_22
_atom_site_aniso_U_33
_atom_site_aniso_U_23
_atom_site_aniso_U_13
_atom_site_aniso_U_12
Os1 0.0127(4) 0.0269(4) 0.0118(4) -0.00038(7) -0.0009(2) 0.00112(7)
I1 0.0157(4) 0.0323(4) 0.0183(4) 0.00166(14) -0.0024(3) 0.00283(15)
P1 0.0179(9) 0.0270(9) 0.0177(8) 0.0001(6) -0.0010(7) -0.0008(6)
C11 0.017(3) 0.032(3) 0.009(3) 0.002(3) 0.000(2) 0.003(3)
C18 0.023(3) 0.030(3) 0.026(3) -0.006(3) 0.005(3) 0.003(3)
C12 0.023(4) 0.035(4) 0.009(3) -0.001(3) 0.006(3) 0.008(3)
C20 0.023(4) 0.035(4) 0.018(3) 0.004(3) 0.003(3) 0.009(3)
C17 0.011(3) 0.031(4) 0.014(3) 0.003(2) -0.001(3) 0.010(2)
C24 0.019(3) 0.037(4) 0.026(3) 0.004(3) -0.008(3) 0.010(3)
C2 0.019(3) 0.035(4) 0.029(3) 0.001(3) 0.008(3) 0.015(3)
C22 0.014(3) 0.038(4) 0.022(3) 0.016(3) -0.004(2) 0.002(3)
C6 0.020(3) 0.033(3) 0.017(3) -0.011(2) 0.007(3) -0.003(3)
C00D 0.082(8) 0.036(4) 0.053(5) 0.000(4) 0.000(5) 0.008(5)
C1 0.031(4) 0.036(4) 0.025(3) 0.003(3) -0.015(3) 0.014(3)
C21 0.013(3) 0.029(3) 0.021(3) 0.003(2) -0.003(3) 0.000(2)
C25 0.030(4) 0.049(4) 0.016(3) 0.003(3) 0.009(3) 0.008(4)
C27 0.044(5) 0.052(5) 0.029(4) 0.002(4) -0.007(4) -0.020(4)
C23 0.014(3) 0.046(4) 0.026(3) 0.011(3) 0.001(3) 0.008(3)
C15 0.029(4) 0.030(3) 0.026(3) -0.002(3) 0.003(3) 0.007(3)
C19 0.023(3) 0.030(3) 0.015(3) 0.008(2) -0.002(3) 0.007(3)
C00L 0.033(4) 0.035(4) 0.023(3) 0.008(3) -0.002(3) 0.013(3)
C16 0.042(3) 0.038(3) 0.010(2) -0.0007(19) 0.006(2) 0.010(2)
C29 0.045(5) 0.076(6) 0.017(4) -0.008(4) -0.013(4) 0.010(5)
C4 0.012(4) 0.046(4) 0.026(4) 0.001(3) 0.005(3) 0.001(3)
C10 0.059(6) 0.052(5) 0.013(3) -0.001(3) 0.005(3) 0.005(4)
C3 0.015(4) 0.048(4) 0.020(3) -0.003(3) -0.001(3) 0.005(3)
C7 0.026(4) 0.031(3) 0.030(4) -0.009(3) 0.006(3) -0.002(3)
C13 0.016(3) 0.040(4) 0.013(3) 0.000(3) 0.000(3) 0.006(3)
C14 0.039(4) 0.031(3) 0.018(3) -0.008(3) -0.006(3) 0.004(3)
C26 0.042(3) 0.038(3) 0.010(2) -0.0007(19) 0.006(2) 0.010(2)
C00V 0.045(5) 0.041(4) 0.040(5) 0.015(4) 0.008(4) -0.005(4)
C5 0.016(4) 0.034(3) 0.024(4) 0.000(3) 0.006(3) -0.001(3)
C8 0.020(4) 0.054(4) 0.015(3) 0.008(3) 0.005(3) 0.016(4)
C9 0.065(6) 0.053(5) 0.018(4) 0.007(3) 0.013(4) 0.014(4)
C28 0.038(5) 0.056(5) 0.034(4) -0.001(4) -0.004(4) -0.019(4)

loop_
_atom_type_symbol
_atom_type_description
_atom_type_scat_dispersion_real
_atom_type_scat_dispersion_imag
_atom_type_scat_source
C C 0.0024 0.0017 'International Tables Vol C Tables 4.2.6.8 and 6.1.1.4'
H H 0.0000 0.0000 'International Tables Vol C Tables 4.2.6.8 and 6.1.1.4'
I I -0.6853 1.9014 'International Tables Vol C Tables 4.2.6.8 and 6.1.1.4'
Os Os -1.9953 7.9452 'International Tables Vol C Tables 4.2.6.8 and 6.1.1.4'
P P 0.0952 0.0997 'International Tables Vol C Tables 4.2.6.8 and 6.1.1.4'

loop_
_geom_angle_atom_site_label_1
_geom_angle_atom_site_label_2
_geom_angle_atom_site_label_3
_geom_angle
_geom_angle_site_symmetry_1
_geom_angle_site_symmetry_3
_geom_angle_publ_flag
P1 Os1 I1 91.21(4) . . ?
P1 Os1 C5 122.4(2) . . ?
C11 Os1 I1 83.25(18) . . ?
C11 Os1 P1 80.4(2) . . ?
C11 Os1 C2 91.8(3) . . ?
C11 Os1 C6 119.7(3) . . ?
C11 Os1 C4 156.3(3) . . ?
C11 Os1 C3 118.8(3) . . ?
C11 Os1 C7 94.7(3) . . ?
C11 Os1 C5 156.9(3) . . ?
C2 Os1 I1 146.7(2) . . ?
C2 Os1 P1 120.5(2) . . ?
C2 Os1 C6 67.1(3) . . ?
C2 Os1 C4 67.7(3) . . ?
C2 Os1 C7 36.9(3) . . ?
C2 Os1 C5 79.5(3) . . ?
C6 Os1 I1 86.88(18) . . ?
C6 Os1 P1 159.33(18) . . ?
C6 Os1 C4 64.6(3) . . ?
C6 Os1 C5 37.3(3) . . ?
C4 Os1 I1 120.4(2) . . ?
C4 Os1 P1 99.2(2) . . ?
C4 Os1 C5 34.5(3) . . ?
C3 Os1 I1 157.44(19) . . ?
C3 Os1 P1 97.0(2) . . ?
C3 Os1 C2 37.8(3) . . ?
C3 Os1 C6 78.0(3) . . ?
C3 Os1 C4 37.5(3) . . ?
C3 Os1 C7 65.6(3) . . ?
C3 Os1 C5 65.6(3) . . ?
C7 Os1 I1 110.48(19) . . ?
C7 Os1 P1 157.2(2) . . ?
C7 Os1 C6 36.1(3) . . ?
C7 Os1 C4 76.3(3) . . ?
C7 Os1 C5 65.6(3) . . ?
C5 Os1 I1 92.3(2) . . ?
C27 P1 Os1 121.0(4) . . ?
C27 P1 C00L 100.2(4) . . ?
C00L P1 Os1 122.3(3) . . ?
C13 P1 Os1 104.7(2) . . ?
C13 P1 C27 99.2(4) . . ?
C13 P1 C00L 106.4(4) . . ?
C18 C11 Os1 123.4(5) . . ?
C18 C11 C12 114.8(6) . . ?
C12 C11 Os1 121.8(5) . . ?
C11 C18 H18 117.7 . . ?
C11 C18 C19 124.6(6) . . ?
C19 C18 H18 117.7 . . ?
C17 C12 C11 121.2(7) . . ?
C13 C12 C11 119.1(6) . . ?
C13 C12 C17 119.7(6) . . ?
C17 C20 C24 123.0(7) . . ?
C17 C20 C19 117.0(6) . . ?
C24 C20 C19 120.0(7) . . ?
C12 C17 C20 122.7(7) . . ?
C12 C17 C16 119.7(7) . . ?
C20 C17 C16 117.5(6) . . ?
C25 C24 C20 117.1(7) . . ?
C23 C24 C20 120.3(7) . . ?
C23 C24 C25 122.5(7) . . ?
C1 C2 Os1 128.2(5) . . ?
C3 C2 Os1 70.9(4) . . ?
C3 C2 C1 121.4(7) . . ?
C7 C2 Os1 72.2(4) . . ?
C7 C2 C1 122.7(7) . . ?
C7 C2 C3 115.8(7) . . ?
C21 C22 H22 119.3 . . ?
C21 C22 C23 121.4(6) . . ?
C23 C22 H22 119.3 . . ?
Os1 C6 H6 125.7 . . ?
C7 C6 Os1 71.4(4) . . ?
C7 C6 H6 119.8 . . ?
C7 C6 C5 120.4(7) . . ?
C5 C6 Os1 74.8(4) . . ?
C5 C6 H6 119.8 . . ?
H00A C00D H00B 109.5 . . ?
H00A C00D H00C 109.5 . . ?
H00B C00D H00C 109.5 . . ?
C00L C00D H00A 109.5 . . ?
C00L C00D H00B 109.5 . . ?
C00L C00D H00C 109.5 . . ?
C2 C1 H1A 109.5 . . ?
C2 C1 H1B 109.5 . . ?
C2 C1 H1C 109.5 . . ?
H1A C1 H1B 109.5 . . ?
H1A C1 H1C 109.5 . . ?
H1B C1 H1C 109.5 . . ?
C22 C21 H21 119.9 . . ?
C22 C21 C19 120.2(6) . . ?
C19 C21 H21 119.9 . . ?
C24 C25 H25 119.5 . . ?
C26 C25 C24 120.9(7) . . ?
C26 C25 H25 119.5 . . ?
P1 C27 H27 105.5 . . ?
C29 C27 P1 112.4(7) . . ?
C29 C27 H27 105.5 . . ?
C29 C27 C28 110.3(9) . . ?
C28 C27 P1 116.6(6) . . ?
C28 C27 H27 105.5 . . ?
C24 C23 C22 120.0(6) . . ?
C24 C23 H23 120.0 . . ?
C22 C23 H23 120.0 . . ?
C16 C15 H15 119.1 . . ?
C14 C15 H15 119.1 . . ?
C14 C15 C16 121.8(7) . . ?
C18 C19 C20 119.6(7) . . ?
C18 C19 C21 122.2(6) . . ?
C21 C19 C20 118.1(6) . . ?
P1 C00L H00L 105.9 . . ?
C00D C00L P1 117.8(6) . . ?
C00D C00L H00L 105.9 . . ?
C00D C00L C00V 110.9(7) . . ?
C00V C00L P1 109.6(5) . . ?
C00V C00L H00L 105.9 . . ?
C15 C16 C17 117.9(7) . . ?
C26 C16 C17 118.5(7) . . ?
C26 C16 C15 123.6(7) . . ?
C27 C29 H29A 109.5 . . ?
C27 C29 H29B 109.5 . . ?
C27 C29 H29C 109.5 . . ?
H29A C29 H29B 109.5 . . ?
H29A C29 H29C 109.5 . . ?
H29B C29 H29C 109.5 . . ?
Os1 C4 H4 130.7 . . ?
C3 C4 Os1 68.2(4) . . ?
C3 C4 H4 119.1 . . ?
C5 C4 Os1 74.7(5) . . ?
C5 C4 H4 119.1 . . ?
C5 C4 C3 121.8(7) . . ?
H10A C10 H10B 109.5 . . ?
H10A C10 H10C 109.5 . . ?
H10B C10 H10C 109.5 . . ?
C8 C10 H10A 109.5 . . ?
C8 C10 H10B 109.5 . . ?
C8 C10 H10C 109.5 . . ?
Os1 C3 H3 127.1 . . ?
C2 C3 Os1 71.3(4) . . ?
C2 C3 C4 121.1(7) . . ?
C2 C3 H3 119.5 . . ?
C4 C3 Os1 74.2(5) . . ?
C4 C3 H3 119.5 . . ?
Os1 C7 H7 131.7 . . ?
C2 C7 Os1 70.9(4) . . ?
C2 C7 H7 118.2 . . ?
C6 C7 Os1 72.5(4) . . ?
C6 C7 C2 123.6(7) . . ?
C6 C7 H7 118.2 . . ?
C12 C13 P1 113.6(5) . . ?
C12 C13 C14 121.3(7) . . ?
C14 C13 P1 124.6(6) . . ?
C15 C14 C13 119.3(7) . . ?
C15 C14 H14 120.3 . . ?
C13 C14 H14 120.3 . . ?
C25 C26 C16 123.0(7) . . ?
C25 C26 H26 118.5 . . ?
C16 C26 H26 118.5 . . ?
C00L C00V H00D 109.5 . . ?
C00L C00V H00E 109.5 . . ?
C00L C00V H00F 109.5 . . ?
H00D C00V H00E 109.5 . . ?
H00D C00V H00F 109.5 . . ?
H00E C00V H00F 109.5 . . ?
C6 C5 Os1 67.9(4) . . ?
C6 C5 C8 117.3(7) . . ?
C4 C5 Os1 70.8(5) . . ?
C4 C5 C6 117.1(7) . . ?
C4 C5 C8 125.6(8) . . ?
C8 C5 Os1 132.4(6) . . ?
C10 C8 H8 108.7 . . ?
C5 C8 C10 111.0(6) . . ?
C5 C8 H8 108.7 . . ?
C5 C8 C9 113.7(7) . . ?
C9 C8 C10 106.0(6) . . ?
C9 C8 H8 108.7 . . ?
C8 C9 H9A 109.5 . . ?
C8 C9 H9B 109.5 . . ?
C8 C9 H9C 109.5 . . ?
H9A C9 H9B 109.5 . . ?
H9A C9 H9C 109.5 . . ?
H9B C9 H9C 109.5 . . ?
C27 C28 H28A 109.5 . . ?
C27 C28 H28B 109.5 . . ?
C27 C28 H28C 109.5 . . ?
H28A C28 H28B 109.5 . . ?
H28A C28 H28C 109.5 . . ?
H28B C28 H28C 109.5 . . ?

loop_
_geom_bond_atom_site_label_1
_geom_bond_atom_site_label_2
_geom_bond_distance
_geom_bond_site_symmetry_2
_geom_bond_publ_flag
Os1 I1 2.7336(5) . ?
Os1 P1 2.3268(17) . ?
Os1 C11 2.090(7) . ?
Os1 C2 2.214(7) . ?
Os1 C6 2.245(6) . ?
Os1 C4 2.289(9) . ?
Os1 C3 2.210(7) . ?
Os1 C7 2.231(7) . ?
Os1 C5 2.338(8) . ?
P1 C27 1.846(9) . ?
P1 C00L 1.859(7) . ?
P1 C13 1.820(8) . ?
C11 C18 1.391(10) . ?
C11 C12 1.474(9) . ?
C18 H18 0.9500 . ?
C18 C19 1.415(10) . ?
C12 C17 1.396(10) . ?
C12 C13 1.383(11) . ?
C20 C17 1.409(11) . ?
C20 C24 1.424(10) . ?
C20 C19 1.441(10) . ?
C17 C16 1.436(9) . ?
C24 C25 1.408(11) . ?
C24 C23 1.385(11) . ?
C2 C1 1.489(9) . ?
C2 C3 1.433(11) . ?
C2 C7 1.408(10) . ?
C22 H22 0.9500 . ?
C22 C21 1.389(9) . ?
C22 C23 1.412(11) . ?
C6 H6 0.9500 . ?
C6 C7 1.387(10) . ?
C6 C5 1.467(10) . ?
C00D H00A 0.9800 . ?
C00D H00B 0.9800 . ?
C00D H00C 0.9800 . ?
C00D C00L 1.468(13) . ?
C1 H1A 0.9800 . ?
C1 H1B 0.9800 . ?
C1 H1C 0.9800 . ?
C21 H21 0.9500 . ?
C21 C19 1.431(10) . ?
C25 H25 0.9500 . ?
C25 C26 1.360(13) . ?
C27 H27 1.0000 . ?
C27 C29 1.529(13) . ?
C27 C28 1.564(13) . ?
C23 H23 0.9500 . ?
C15 H15 0.9500 . ?
C15 C16 1.414(11) . ?
C15 C14 1.360(11) . ?
C00L H00L 1.0000 . ?
C00L C00V 1.551(10) . ?
C16 C26 1.405(11) . ?
C29 H29A 0.9800 . ?
C29 H29B 0.9800 . ?
C29 H29C 0.9800 . ?
C4 H4 0.9500 . ?
C4 C3 1.450(11) . ?
C4 C5 1.372(12) . ?
C10 H10A 0.9800 . ?
C10 H10B 0.9800 . ?
C10 H10C 0.9800 . ?
C10 C8 1.551(11) . ?
C3 H3 0.9500 . ?
C7 H7 0.9500 . ?
C13 C14 1.405(10) . ?
C14 H14 0.9500 . ?
C26 H26 0.9500 . ?
C00V H00D 0.9800 . ?
C00V H00E 0.9800 . ?
C00V H00F 0.9800 . ?
C5 C8 1.513(11) . ?
C8 H8 1.0000 . ?
C8 C9 1.523(13) . ?
C9 H9A 0.9800 . ?
C9 H9B 0.9800 . ?
C9 H9C 0.9800 . ?
C28 H28A 0.9800 . ?
C28 H28B 0.9800 . ?
C28 H28C 0.9800 . ?

loop_
_geom_torsion_atom_site_label_1
_geom_torsion_atom_site_label_2
_geom_torsion_atom_site_label_3
_geom_torsion_atom_site_label_4
_geom_torsion
_geom_torsion_site_symmetry_1
_geom_torsion_site_symmetry_2
_geom_torsion_site_symmetry_3
_geom_torsion_site_symmetry_4
_geom_torsion_publ_flag
Os1 P1 C27 C29 57.7(8) . . . . ?
Os1 P1 C27 C28 -71.1(8) . . . . ?
Os1 P1 C00L C00D -88.4(7) . . . . ?
Os1 P1 C00L C00V 39.6(7) . . . . ?
Os1 P1 C13 C12 -6.8(6) . . . . ?
Os1 P1 C13 C14 -178.6(5) . . . . ?
Os1 C11 C18 C19 -177.7(5) . . . . ?
Os1 C11 C12 C17 179.1(5) . . . . ?
Os1 C11 C12 C13 -3.0(9) . . . . ?
Os1 C2 C3 C4 57.3(7) . . . . ?
Os1 C2 C7 C6 -52.2(6) . . . . ?
Os1 C6 C7 C2 51.5(6) . . . . ?
Os1 C6 C5 C4 -52.7(6) . . . . ?
Os1 C6 C5 C8 127.6(7) . . . . ?
Os1 C4 C3 C2 -55.9(6) . . . . ?
Os1 C4 C5 C6 51.3(6) . . . . ?
Os1 C4 C5 C8 -129.0(8) . . . . ?
Os1 C5 C8 C10 143.3(7) . . . . ?
Os1 C5 C8 C9 -97.3(8) . . . . ?
P1 C13 C14 C15 174.4(6) . . . . ?
C11 C18 C19 C20 -2.0(11) . . . . ?
C11 C18 C19 C21 178.2(7) . . . . ?
C11 C12 C17 C20 -0.7(10) . . . . ?
C11 C12 C17 C16 -179.9(7) . . . . ?
C11 C12 C13 P1 6.7(8) . . . . ?
C11 C12 C13 C14 178.7(6) . . . . ?
C18 C11 C12 C17 1.1(10) . . . . ?
C18 C11 C12 C13 179.0(6) . . . . ?
C12 C11 C18 C19 0.2(10) . . . . ?
C12 C17 C16 C15 -1.0(11) . . . . ?
C12 C17 C16 C26 176.6(7) . . . . ?
C12 C13 C14 C15 3.2(11) . . . . ?
C20 C17 C16 C15 179.8(6) . . . . ?
C20 C17 C16 C26 -2.6(11) . . . . ?
C20 C24 C25 C26 -0.5(11) . . . . ?
C20 C24 C23 C22 -1.4(10) . . . . ?
C17 C12 C13 P1 -175.4(5) . . . . ?
C17 C12 C13 C14 -3.4(10) . . . . ?
C17 C20 C24 C25 0.0(10) . . . . ?
C17 C20 C24 C23 178.0(6) . . . . ?
C17 C20 C19 C18 2.4(10) . . . . ?
C17 C20 C19 C21 -177.8(6) . . . . ?
C17 C16 C26 C25 2.2(13) . . . . ?
C24 C20 C17 C12 -177.6(7) . . . . ?
C24 C20 C17 C16 1.6(11) . . . . ?
C24 C20 C19 C18 179.0(7) . . . . ?
C24 C20 C19 C21 -1.2(9) . . . . ?
C24 C25 C26 C16 -0.6(13) . . . . ?
C22 C21 C19 C18 -179.5(6) . . . . ?
C22 C21 C19 C20 0.7(9) . . . . ?
C6 C5 C8 C10 59.2(9) . . . . ?
C6 C5 C8 C9 178.6(7) . . . . ?
C1 C2 C3 Os1 123.7(6) . . . . ?
C1 C2 C3 C4 -178.9(7) . . . . ?
C1 C2 C7 Os1 -124.4(7) . . . . ?
C1 C2 C7 C6 -176.6(7) . . . . ?
C21 C22 C23 C24 1.0(10) . . . . ?
C25 C24 C23 C22 176.5(7) . . . . ?
C27 P1 C00L C00D 134.4(7) . . . . ?
C27 P1 C00L C00V -97.7(6) . . . . ?
C27 P1 C13 C12 118.8(6) . . . . ?
C27 P1 C13 C14 -53.0(7) . . . . ?
C23 C24 C25 C26 -178.5(7) . . . . ?
C23 C22 C21 C19 -0.7(9) . . . . ?
C15 C16 C26 C25 179.7(8) . . . . ?
C19 C20 C17 C12 -1.0(10) . . . . ?
C19 C20 C17 C16 178.1(6) . . . . ?
C19 C20 C24 C25 -176.5(7) . . . . ?
C19 C20 C24 C23 1.5(10) . . . . ?
C00L P1 C27 C29 -164.4(7) . . . . ?
C00L P1 C27 C28 66.8(8) . . . . ?
C00L P1 C13 C12 -137.6(5) . . . . ?
C00L P1 C13 C14 50.6(7) . . . . ?
C16 C15 C14 C13 -2.0(11) . . . . ?
C4 C5 C8 C10 -120.5(9) . . . . ?
C4 C5 C8 C9 -1.1(11) . . . . ?
C3 C2 C7 Os1 57.6(5) . . . . ?
C3 C2 C7 C6 5.3(10) . . . . ?
C3 C4 C5 Os1 -51.6(7) . . . . ?
C3 C4 C5 C6 -0.3(11) . . . . ?
C3 C4 C5 C8 179.4(8) . . . . ?
C7 C2 C3 Os1 -58.2(5) . . . . ?
C7 C2 C3 C4 -0.9(10) . . . . ?
C7 C6 C5 Os1 57.2(6) . . . . ?
C7 C6 C5 C4 4.5(10) . . . . ?
C7 C6 C5 C8 -175.2(7) . . . . ?
C13 P1 C27 C29 -55.7(8) . . . . ?
C13 P1 C27 C28 175.5(7) . . . . ?
C13 P1 C00L C00D 31.6(7) . . . . ?
C13 P1 C00L C00V 159.5(5) . . . . ?
C13 C12 C17 C20 -178.6(7) . . . . ?
C13 C12 C17 C16 2.2(10) . . . . ?
C14 C15 C16 C17 0.9(11) . . . . ?
C14 C15 C16 C26 -176.6(8) . . . . ?
C5 C6 C7 Os1 -58.9(6) . . . . ?
C5 C6 C7 C2 -7.3(11) . . . . ?
C5 C4 C3 Os1 54.5(7) . . . . ?
C5 C4 C3 C2 -1.5(12) . . . . ?
